data_7062936
loop_
_publ_author_name
'Jana, Narayan Ch.'
'Brand\~ao, Paula'
'Gomila, Rosa M.'
'Frontera, Antonio'
'Panja, Anangamohan'

_publ_section_title
;
 Insight into the conformational selectivity of cobalt(iii) complexes with
 a tetradentate salen-type Schiff base ligand and their biorelevant
 catalysis: a combined experimental and theoretical study
;
_journal_issue 6
_journal_name_full 'New Journal of Chemistry'
_journal_page_first 2389
_journal_page_last 2402
_journal_paper_doi 10.1039/D3NJ04609E
_journal_volume 48
_journal_year 2024
_chemical_formula_moiety 'C30 H34 Co N6 O4, Cl O4, 0.65(H2 O), 0.35(O1)'
_chemical_formula_sum 'C30 H35.3 Cl Co N6 O9'
_chemical_formula_weight 718.32
_space_group_crystal_system monoclinic
_space_group_IT_number 14
_space_group_name_Hall '-P 2ybc'
_space_group_name_H-M_alt 'P 1 21/c 1'
_atom_sites_solution_hydrogens mixed
_atom_sites_solution_primary dual
_audit_creation_date 2023-12-12
_audit_creation_method
;
Olex2 1.5
(compiled 2023.08.24 svn.re1ec1418 for OlexSys, GUI svn.r6817)
;
_audit_update_record
;
2023-12-12 deposited with the CCDC.	2023-12-28 downloaded from the CCDC.
;
_cell_angle_alpha 90
_cell_angle_beta 107.4360(10)
_cell_angle_gamma 90
_cell_formula_units_Z 4
_cell_length_a 11.06470(10)
_cell_length_b 16.8600(2)
_cell_length_c 17.5562(2)
_cell_measurement_reflns_used 19625
_cell_measurement_temperature 100.00(10)
_cell_measurement_theta_max 78.0300
_cell_measurement_theta_min 3.7140
_cell_volume 3124.64(6)
_computing_cell_refinement 'CrysAlisPro 1.171.42.49 (Rigaku OD, 2022)'
_computing_data_collection 'CrysAlisPro 1.171.42.49 (Rigaku OD, 2022)'
_computing_data_reduction 'CrysAlisPro 1.171.42.49 (Rigaku OD, 2022)'
_computing_molecular_graphics 'Olex2 1.5 (Dolomanov et al., 2009)'
_computing_publication_material 'Olex2 1.5 (Dolomanov et al., 2009)'
_computing_structure_refinement 'SHELXL 2016/6 (Sheldrick, 2015)'
_computing_structure_solution 'SHELXT 2014/5 (Sheldrick, 2014)'
_diffrn_ambient_temperature 100.15
_diffrn_detector_area_resol_mean 5.8140
_diffrn_detector_type 'Pilatus 200K'
_diffrn_measured_fraction_theta_full 0.998
_diffrn_measured_fraction_theta_max 0.978
_diffrn_measurement_details
;
List of Runs (angles in degrees, time in seconds):

  # Type    Start    End  Width  t~exp~   \w     \q     \k     \f   Frames
#--------------------------------------------------------------------------
  1  \w   -106.00 -21.00   0.50    0.24    --  -38.50 153.00-129.00  170
  2  \w    -85.00  -3.00   0.50    0.24    --  -38.50 121.00  70.00  164
  3  \w     42.00 118.00   0.50    0.24    --   49.56-153.00-171.00  152
  4  \w     80.00 164.00   0.50    1.50    --  107.46 153.00-129.00  168
  5  \w     44.00 110.00   0.50    1.50    --  107.46-121.00 -12.00  132
  6  \w     44.00 132.00   0.50    1.50    --  107.46-153.00-171.00  176
  7  \w     99.00 171.00   0.50    1.50    --  107.46 121.00  70.00  144
  8  \w   -101.00 -27.00   0.50    0.24    --  -38.50 -57.00-120.00  148
  9  \w    -44.00  31.00   0.50    0.24    --  -38.50  19.00-150.00  150
 10  \w     24.00  96.00   0.50    0.24    --   49.56-121.00 -12.00  144
 11  \w     46.00 116.00   0.50    0.24    --   49.56  37.00-150.00  140
 12  \w     45.00 113.00   0.50    1.50    --  107.46-125.00-150.00  136
 13  \w    103.00 172.00   0.50    1.50    --  107.46  77.00-180.00  138
 14  \w     39.00 116.00   0.50    1.50    --  107.46 -15.00 -30.00  154
 15  \w     97.00 170.00   0.50    1.50    --  107.46 125.00 -90.00  146
 16  \w     39.00 107.00   0.50    1.50    --  107.46 -94.00   0.00  136
 17  \w     39.00 116.00   0.50    1.50    --  107.46 -15.00 -90.00  154
 18  \w     39.00 111.00   0.50    1.50    --  107.46 -30.00-180.00  144
 19  \w     45.00 113.00   0.50    1.50    --  107.46-125.00  90.00  136
 20  \w     43.00 112.00   0.50    1.50    --  107.46 -45.00 -60.00  138
 21  \w     43.00 112.00   0.50    1.50    --  107.46 -45.00 150.00  138
 22  \w     38.00 113.00   0.50    0.24    --   49.56  57.00  60.00  150
;
_diffrn_measurement_device 'four-circle diffractometer'
_diffrn_measurement_device_type 'SuperNova, Dual, Cu at home/near, Pilatus 200K'
_diffrn_measurement_method '\w scans'
_diffrn_radiation_type CuK\a
_diffrn_radiation_wavelength 1.54184
_diffrn_reflns_av_R_equivalents 0.0435
_diffrn_reflns_av_unetI/netI 0.0286
_diffrn_reflns_Laue_measured_fraction_full 0.998
_diffrn_reflns_Laue_measured_fraction_max 0.978
_diffrn_reflns_limit_h_max 14
_diffrn_reflns_limit_h_min -14
_diffrn_reflns_limit_k_max 21
_diffrn_reflns_limit_k_min -21
_diffrn_reflns_limit_l_max 22
_diffrn_reflns_limit_l_min -17
_diffrn_reflns_number 32569
_diffrn_reflns_point_group_measured_fraction_full 0.998
_diffrn_reflns_point_group_measured_fraction_max 0.978
_diffrn_reflns_theta_full 67.684
_diffrn_reflns_theta_max 78.200
_diffrn_reflns_theta_min 3.720
_exptl_absorpt_coefficient_mu 5.650
_exptl_absorpt_correction_T_max 1.00000
_exptl_absorpt_correction_T_min 0.82819
_exptl_absorpt_correction_type multi-scan
_exptl_absorpt_process_details
;
CrysAlisPro 1.171.42.49 (Rigaku Oxford Diffraction, 2022)
Empirical absorption correction using spherical harmonics,
implemented in SCALE3 ABSPACK scaling algorithm.
;
_exptl_crystal_colour 'dark red'
_exptl_crystal_density_diffrn 1.527
_exptl_crystal_description block
_exptl_crystal_F_000 1493
_exptl_crystal_size_max 0.2
_exptl_crystal_size_mid 0.2
_exptl_crystal_size_min 0.1
_refine_diff_density_max 0.563
_refine_diff_density_min -0.825
_refine_diff_density_rms 0.082
_refine_ls_extinction_method none
_refine_ls_goodness_of_fit_ref 1.107
_refine_ls_hydrogen_treatment constr
_refine_ls_matrix_type full
_refine_ls_number_parameters 442
_refine_ls_number_reflns 6546
_refine_ls_number_restraints 0
_refine_ls_restrained_S_all 1.107
_refine_ls_R_factor_all 0.0476
_refine_ls_R_factor_gt 0.0447
_refine_ls_shift/su_max 0.001
_refine_ls_shift/su_mean 0.000
_refine_ls_structure_factor_coef Fsqd
_refine_ls_weighting_details 'w=1/[\s^2^(Fo^2^)+(0.0760P)^2^+2.7928P] where P=(Fo^2^+2Fc^2^)/3'
_refine_ls_weighting_scheme calc
_refine_ls_wR_factor_gt 0.1269
_refine_ls_wR_factor_ref 0.1319
_reflns_Friedel_coverage 0.000
_reflns_number_gt 6172
_reflns_number_total 6546
_reflns_threshold_expression 'I > 2\s(I)'
_cod_data_source_file d3nj04609e2.cif
_cod_data_source_block complex-6
_cod_depositor_comments 'Adding full bibliography for 7062933--7062938.cif.'
_cod_original_formula_sum 'C30 H35.30 Cl Co N6 O9'
_cod_database_code 7062936
_shelx_shelxl_version_number 2016/6
_shelx_space_group_comment
;
The symmetry employed for this shelxl refinement is uniquely defined
by the following loop, which should always be used as a source of
symmetry information in preference to the above space-group names.
They are only intended as comments.
;
_shelx_estimated_absorpt_t_max 0.602
_shelx_estimated_absorpt_t_min 0.398
_olex2_refinement_description
;
1. Fixed Uiso
 At 1.2 times of:
  All C(H) groups, All C(H,H) groups, All N(H,H) groups
 At 1.5 times of:
  All C(H,H,H) groups, All O(H,H) groups
2. Others
 Fixed Sof: O6(0.65) H6F(0.65) H6G(0.65) O5(0.35)
3.a Free rotating group:
 O6(H6F,H6G)
3.b Rotating group:
 N5(H5A,H5B), N6(H6A,H6B)
3.c Secondary CH2 refined with riding coordinates:
 C10(H10A,H10B), C11(H11A,H11B)
3.d Aromatic/amide H refined with riding coordinates:
 C9(H9), C24(H24), C20(H20), C25(H25), C22(H22), C21(H21), C26(H26), C27(H27),
 C17(H17), C7(H7), C29(H29), C30(H30), C12(H12), C4(H4)
3.e Idealised Me refined as rotating group:
 C16(H16A,H16B,H16C), C6(H6C,H6D,H6E), C19(H19A,H19B,H19C), C3(H3A,H3B,H3C)
;
_olex2_submission_special_instructions 'No special instructions were received'
_oxdiff_exptl_absorpt_empirical_details
;
Empirical correction (ABSPACK) includes:
- Absorption correction using spherical harmonics
- Frame scaling
;

loop_
_space_group_symop_operation_xyz
'x, y, z'
'-x, y+1/2, -z+1/2'
'-x, -y, -z'
'x, -y-1/2, z-1/2'

loop_
_atom_site_label
_atom_site_type_symbol
_atom_site_fract_x
_atom_site_fract_y
_atom_site_fract_z
_atom_site_U_iso_or_equiv
_atom_site_adp_type
_atom_site_occupancy
_atom_site_site_symmetry_order
_atom_site_calc_flag
_atom_site_refinement_flags_posn
_atom_site_refinement_flags_adp
_atom_site_refinement_flags_occupancy
_atom_site_disorder_assembly
_atom_site_disorder_group
Co1 Co 0.84197(3) 0.52901(2) 0.25246(2) 0.01419(11) Uani 1 1 d . . . . .
Cl1 Cl 1.02796(6) 0.80352(4) 0.51368(3) 0.02682(15) Uani 1 1 d . . . . .
O2 O 0.78047(15) 0.60479(9) 0.31154(9) 0.0182(3) Uani 1 1 d . . . . .
O1 O 0.75127(15) 0.44976(10) 0.28990(9) 0.0181(3) Uani 1 1 d . . . . .
O3 O 0.61885(17) 0.36074(10) 0.35523(10) 0.0252(4) Uani 1 1 d . . . . .
O4 O 0.66458(17) 0.68726(11) 0.39091(11) 0.0262(4) Uani 1 1 d . . . . .
N4 N 0.68842(18) 0.54923(11) 0.16272(11) 0.0168(4) Uani 1 1 d . . . . .
N3 N 0.98522(18) 0.51304(12) 0.34834(11) 0.0179(4) Uani 1 1 d . . . . .
N1 N 0.90828(18) 0.45714(12) 0.19178(11) 0.0175(4) Uani 1 1 d . . . . .
N5 N 1.2786(2) 0.48405(14) 0.56080(12) 0.0258(4) Uani 1 1 d . . . . .
H5A H 1.270645 0.438559 0.583400 0.031 Uiso 1 1 d R U . . .
H5B H 1.350921 0.484697 0.549493 0.031 Uiso 1 1 d R U . . .
C9 C 0.8783(2) 0.38336(13) 0.17863(13) 0.0189(4) Uani 1 1 d . . . . .
H9 H 0.917899 0.354607 0.146110 0.023 Uiso 1 1 calc R U . . .
N2 N 0.93508(17) 0.60564(12) 0.21539(11) 0.0175(4) Uani 1 1 d . . . . .
O8 O 1.0686(3) 0.74969(15) 0.57883(13) 0.0550(7) Uani 1 1 d . . . . .
O9 O 1.1170(2) 0.86835(15) 0.52449(16) 0.0502(6) Uani 1 1 d . . . . .
C1 C 0.7356(2) 0.37624(13) 0.26443(13) 0.0181(4) Uani 1 1 d . . . . .
O7 O 1.0164(3) 0.76465(13) 0.43953(12) 0.0444(6) Uani 1 1 d . . . . .
C13 C 0.8218(2) 0.71962(14) 0.23950(14) 0.0198(4) Uani 1 1 d . . . . .
C24 C 1.1405(2) 0.56873(15) 0.46189(13) 0.0209(5) Uani 1 1 d . . . . .
H24 H 1.179861 0.614738 0.489722 0.025 Uiso 1 1 calc R U . . .
C8 C 0.7899(2) 0.34116(13) 0.20921(13) 0.0189(4) Uani 1 1 d . . . . .
C20 C 0.7966(2) 0.80145(14) 0.22238(15) 0.0239(5) Uani 1 1 d . . . . .
H20 H 0.831717 0.826983 0.185652 0.029 Uiso 1 1 calc R U . . .
C25 C 1.0439(2) 0.57600(14) 0.39171(13) 0.0202(4) Uani 1 1 d . . . . .
H25 H 1.016949 0.627760 0.372677 0.024 Uiso 1 1 calc R U . . .
C28 C 0.4650(2) 0.59450(13) 0.04404(14) 0.0202(4) Uani 1 1 d . . . . .
C22 C 1.1177(2) 0.42807(14) 0.44804(13) 0.0203(4) Uani 1 1 d . . . . .
H22 H 1.140821 0.375635 0.466493 0.024 Uiso 1 1 calc R U . . .
C21 C 1.0225(2) 0.44001(14) 0.37825(13) 0.0186(4) Uani 1 1 d . . . . .
H21 H 0.980767 0.395022 0.349579 0.022 Uiso 1 1 calc R U . . .
C26 C 0.6880(2) 0.56633(13) 0.08747(13) 0.0192(4) Uani 1 1 d . . . . .
H26 H 0.765771 0.563250 0.075146 0.023 Uiso 1 1 calc R U . . .
C27 C 0.5813(2) 0.58787(14) 0.02797(13) 0.0206(5) Uani 1 1 d . . . . .
H27 H 0.586186 0.598334 -0.024199 0.025 Uiso 1 1 calc R U . . .
N6 N 0.3586(2) 0.61932(13) -0.01226(13) 0.0266(4) Uani 1 1 d . . . . .
H6A H 0.350616 0.594214 -0.057639 0.032 Uiso 1 1 d R U . . .
H6B H 0.291643 0.609342 0.003679 0.032 Uiso 1 1 d R U . . .
C15 C 0.7018(2) 0.72771(14) 0.33412(15) 0.0222(5) Uani 1 1 d . . . . .
C17 C 0.6778(2) 0.80687(14) 0.31597(16) 0.0256(5) Uani 1 1 d . . . . .
H17 H 0.630419 0.836632 0.343058 0.031 Uiso 1 1 calc R U . . .
C23 C 1.1810(2) 0.49298(15) 0.49234(13) 0.0194(4) Uani 1 1 d . . . . .
C7 C 0.7623(2) 0.26122(14) 0.18402(14) 0.0229(5) Uani 1 1 d . . . . .
H7 H 0.800146 0.238828 0.147039 0.027 Uiso 1 1 calc R U . . .
C29 C 0.4652(2) 0.57488(14) 0.12184(14) 0.0211(5) Uani 1 1 d . . . . .
H29 H 0.388540 0.576692 0.135643 0.025 Uiso 1 1 calc R U . . .
O10 O 0.9087(2) 0.83651(18) 0.51329(15) 0.0551(7) Uani 1 1 d . . . . .
C30 C 0.5758(2) 0.55314(14) 0.17785(14) 0.0198(4) Uani 1 1 d . . . . .
H30 H 0.573213 0.540143 0.229981 0.024 Uiso 1 1 calc R U . . .
C10 C 0.9963(2) 0.49246(15) 0.15261(14) 0.0215(5) Uani 1 1 d . . . . .
H10A H 0.952411 0.501799 0.095300 0.026 Uiso 1 1 calc R U . . .
H10B H 1.068767 0.456439 0.157148 0.026 Uiso 1 1 calc R U . . .
C12 C 0.9123(2) 0.68079(14) 0.20880(13) 0.0190(4) Uani 1 1 d . . . . .
H12 H 0.958226 0.712117 0.181996 0.023 Uiso 1 1 calc R U . . .
C5 C 0.6816(2) 0.21575(14) 0.21232(15) 0.0244(5) Uani 1 1 d . . . . .
C2 C 0.6597(2) 0.32566(14) 0.29683(14) 0.0213(5) Uani 1 1 d . . . . .
C14 C 0.7685(2) 0.68038(13) 0.29323(13) 0.0176(4) Uani 1 1 d . . . . .
C11 C 1.0422(2) 0.57039(14) 0.19459(14) 0.0201(4) Uani 1 1 d . . . . .
H11A H 1.113886 0.561034 0.243363 0.024 Uiso 1 1 calc R U . . .
H11B H 1.071020 0.606315 0.158928 0.024 Uiso 1 1 calc R U . . .
C18 C 0.7226(2) 0.84438(14) 0.25770(17) 0.0272(5) Uani 1 1 d . . . . .
C16 C 0.6227(3) 0.73258(18) 0.44688(17) 0.0334(6) Uani 1 1 d . . . . .
H16A H 0.540812 0.757086 0.419652 0.050 Uiso 1 1 calc R U . . .
H16B H 0.684949 0.774055 0.469945 0.050 Uiso 1 1 calc R U . . .
H16C H 0.613533 0.697710 0.489472 0.050 Uiso 1 1 calc R U . . .
C6 C 0.6457(3) 0.13230(15) 0.18329(19) 0.0326(6) Uani 1 1 d . . . . .
H6C H 0.554120 0.129529 0.157192 0.049 Uiso 1 1 calc R U . . .
H6D H 0.668964 0.095729 0.228751 0.049 Uiso 1 1 calc R U . . .
H6E H 0.690632 0.117441 0.145066 0.049 Uiso 1 1 calc R U . . .
C4 C 0.6329(2) 0.24905(15) 0.27051(15) 0.0250(5) Uani 1 1 d . . . . .
H4 H 0.580023 0.217644 0.292244 0.030 Uiso 1 1 calc R U . . .
C19 C 0.6870(3) 0.92972(16) 0.2355(2) 0.0343(6) Uani 1 1 d . . . . .
H19A H 0.734364 0.949113 0.200190 0.051 Uiso 1 1 calc R U . . .
H19B H 0.707719 0.962209 0.284008 0.051 Uiso 1 1 calc R U . . .
H19C H 0.595984 0.933150 0.207984 0.051 Uiso 1 1 calc R U . . .
C3 C 0.5661(3) 0.31020(18) 0.40211(17) 0.0346(6) Uani 1 1 d . . . . .
H3A H 0.485815 0.288218 0.368560 0.052 Uiso 1 1 calc R U . . .
H3B H 0.551070 0.340772 0.445864 0.052 Uiso 1 1 calc R U . . .
H3C H 0.625288 0.266845 0.424139 0.052 Uiso 1 1 calc R U . . .
O6 O 0.7957(10) 0.5278(6) -0.0613(7) 0.147(4) Uani 0.65 1 d G . P . .
H6F H 0.857563 0.561899 -0.049123 0.221 Uiso 0.65 1 d G U P . .
H6G H 0.832628 0.481888 -0.050586 0.221 Uiso 0.65 1 d G U P . .
O5 O 0.493(2) 0.4586(9) 0.4920(16) 0.182(10) Uani 0.35 1 d . . P A 1

loop_
_atom_site_aniso_label
_atom_site_aniso_U_11
_atom_site_aniso_U_22
_atom_site_aniso_U_33
_atom_site_aniso_U_23
_atom_site_aniso_U_13
_atom_site_aniso_U_12
Co1 0.01450(19) 0.01397(19) 0.01253(18) 0.00089(12) 0.00168(14) 0.00034(12)
Cl1 0.0337(3) 0.0273(3) 0.0208(3) -0.0036(2) 0.0101(2) -0.0066(2)
O2 0.0202(8) 0.0157(7) 0.0172(7) 0.0012(6) 0.0035(6) 0.0006(6)
O1 0.0200(8) 0.0158(7) 0.0170(7) 0.0010(6) 0.0031(6) 0.0002(6)
O3 0.0269(9) 0.0248(9) 0.0258(9) 0.0055(7) 0.0106(7) -0.0026(7)
O4 0.0287(9) 0.0241(9) 0.0297(9) -0.0063(7) 0.0146(7) -0.0014(7)
N4 0.0185(9) 0.0158(8) 0.0148(9) 0.0001(7) 0.0029(7) -0.0003(7)
N3 0.0187(9) 0.0177(9) 0.0161(9) 0.0005(7) 0.0035(7) -0.0003(7)
N1 0.0152(9) 0.0203(9) 0.0159(9) 0.0018(7) 0.0028(7) 0.0010(7)
N5 0.0257(11) 0.0329(11) 0.0157(9) 0.0043(8) 0.0016(8) 0.0004(9)
C9 0.0188(10) 0.0187(10) 0.0167(10) 0.0001(8) 0.0013(8) 0.0024(8)
N2 0.0146(9) 0.0200(9) 0.0159(9) 0.0006(7) 0.0018(7) 0.0003(7)
O8 0.090(2) 0.0459(14) 0.0280(11) 0.0097(10) 0.0167(12) 0.0131(13)
O9 0.0497(13) 0.0495(14) 0.0628(15) -0.0229(12) 0.0344(12) -0.0259(11)
C1 0.0168(10) 0.0160(10) 0.0174(10) 0.0038(8) -0.0013(8) 0.0013(8)
O7 0.0769(17) 0.0353(11) 0.0263(10) -0.0094(9) 0.0233(10) -0.0112(11)
C13 0.0186(10) 0.0166(11) 0.0210(10) 0.0005(8) 0.0009(8) -0.0014(8)
C24 0.0212(11) 0.0242(11) 0.0164(10) -0.0007(9) 0.0045(9) -0.0020(9)
C8 0.0189(10) 0.0165(10) 0.0175(10) 0.0011(8) -0.0003(8) 0.0013(8)
C20 0.0233(12) 0.0169(11) 0.0277(12) 0.0017(9) 0.0018(10) -0.0026(9)
C25 0.0211(11) 0.0193(11) 0.0176(10) 0.0007(8) 0.0017(9) -0.0009(8)
C28 0.0208(11) 0.0156(10) 0.0193(11) -0.0015(8) -0.0015(9) 0.0015(8)
C22 0.0214(11) 0.0212(11) 0.0177(10) 0.0039(8) 0.0052(9) 0.0029(9)
C21 0.0179(10) 0.0180(10) 0.0190(10) 0.0019(8) 0.0041(9) 0.0009(8)
C26 0.0216(11) 0.0184(10) 0.0160(10) 0.0000(8) 0.0032(9) 0.0016(8)
C27 0.0243(11) 0.0213(11) 0.0147(10) 0.0014(8) 0.0036(9) 0.0002(9)
N6 0.0235(10) 0.0289(11) 0.0217(10) -0.0003(8) -0.0021(8) 0.0049(8)
C15 0.0186(11) 0.0204(11) 0.0256(12) -0.0040(9) 0.0037(9) -0.0032(9)
C17 0.0201(11) 0.0199(11) 0.0346(13) -0.0078(10) 0.0047(10) -0.0002(9)
C23 0.0169(10) 0.0285(12) 0.0133(10) 0.0027(9) 0.0054(8) 0.0008(9)
C7 0.0232(11) 0.0174(11) 0.0222(11) -0.0006(9) -0.0020(9) 0.0017(9)
C29 0.0195(11) 0.0209(11) 0.0222(11) -0.0021(9) 0.0051(9) 0.0021(9)
O10 0.0308(11) 0.0816(19) 0.0503(14) -0.0144(13) 0.0081(10) 0.0033(12)
C30 0.0206(11) 0.0189(11) 0.0185(10) -0.0002(8) 0.0036(9) -0.0011(9)
C10 0.0191(11) 0.0232(11) 0.0232(11) -0.0001(9) 0.0077(9) -0.0001(9)
C12 0.0189(10) 0.0198(10) 0.0164(10) 0.0030(8) 0.0023(8) -0.0022(8)
C5 0.0198(11) 0.0167(11) 0.0294(12) 0.0026(9) -0.0037(9) 0.0017(9)
C2 0.0179(10) 0.0208(11) 0.0219(11) 0.0048(9) 0.0011(9) 0.0023(9)
C14 0.0154(10) 0.0161(10) 0.0177(10) -0.0016(8) -0.0007(8) -0.0002(8)
C11 0.0167(10) 0.0222(11) 0.0219(11) 0.0021(9) 0.0063(9) -0.0008(8)
C18 0.0229(12) 0.0154(11) 0.0369(14) -0.0019(10) -0.0009(10) -0.0018(9)
C16 0.0311(14) 0.0369(15) 0.0365(15) -0.0141(12) 0.0167(12) 0.0006(11)
C6 0.0283(13) 0.0176(12) 0.0444(16) 0.0007(11) -0.0007(12) -0.0016(10)
C4 0.0198(11) 0.0199(11) 0.0307(13) 0.0076(10) 0.0006(10) -0.0012(9)
C19 0.0280(13) 0.0182(12) 0.0516(17) 0.0005(11) 0.0039(12) 0.0005(10)
C3 0.0366(15) 0.0382(15) 0.0308(14) 0.0103(12) 0.0132(12) -0.0080(12)
O6 0.152(8) 0.169(9) 0.143(8) 0.005(7) 0.079(7) -0.022(6)
O5 0.181(17) 0.109(11) 0.32(3) -0.031(17) 0.18(2) 0.002(13)

loop_
_atom_type_symbol
_atom_type_description
_atom_type_scat_dispersion_real
_atom_type_scat_dispersion_imag
_atom_type_scat_source
C C 0.0181 0.0091 'International Tables Vol C Tables 4.2.6.8 and 6.1.1.4'
H H 0.0000 0.0000 'International Tables Vol C Tables 4.2.6.8 and 6.1.1.4'
Cl Cl 0.3639 0.7018 'International Tables Vol C Tables 4.2.6.8 and 6.1.1.4'
Co Co -2.3653 3.6143 'International Tables Vol C Tables 4.2.6.8 and 6.1.1.4'
N N 0.0311 0.0180 'International Tables Vol C Tables 4.2.6.8 and 6.1.1.4'
O O 0.0492 0.0322 'International Tables Vol C Tables 4.2.6.8 and 6.1.1.4'

loop_
_geom_angle_atom_site_label_1
_geom_angle_atom_site_label_2
_geom_angle_atom_site_label_3
_geom_angle
_geom_angle_site_symmetry_1
_geom_angle_site_symmetry_3
_geom_angle_publ_flag
O2 Co1 O1 88.35(7) . . ?
O2 Co1 N4 87.48(7) . . ?
O2 Co1 N3 87.31(8) . . ?
O2 Co1 N1 177.16(8) . . ?
O1 Co1 N4 88.86(7) . . ?
O1 Co1 N3 88.93(7) . . ?
N3 Co1 N4 174.40(8) . . ?
N1 Co1 O1 94.48(8) . . ?
N1 Co1 N4 92.71(8) . . ?
N1 Co1 N3 92.59(8) . . ?
N2 Co1 O2 92.86(8) . . ?
N2 Co1 O1 178.54(8) . . ?
N2 Co1 N4 92.00(8) . . ?
N2 Co1 N3 90.32(8) . . ?
N2 Co1 N1 84.30(9) . . ?
O8 Cl1 O9 109.74(18) . . ?
O8 Cl1 O7 111.12(14) . . ?
O8 Cl1 O10 108.71(17) . . ?
O7 Cl1 O9 109.77(14) . . ?
O7 Cl1 O10 110.08(16) . . ?
O10 Cl1 O9 107.33(16) . . ?
C14 O2 Co1 123.18(15) . . ?
C1 O1 Co1 125.14(15) . . ?
C2 O3 C3 117.2(2) . . ?
C15 O4 C16 117.7(2) . . ?
C26 N4 Co1 124.67(16) . . ?
C26 N4 C30 116.6(2) . . ?
C30 N4 Co1 118.44(15) . . ?
C25 N3 Co1 120.34(16) . . ?
C25 N3 C21 117.14(19) . . ?
C21 N3 Co1 122.25(16) . . ?
C9 N1 Co1 126.42(17) . . ?
C9 N1 C10 118.4(2) . . ?
C10 N1 Co1 115.06(15) . . ?
H5A N5 H5B 109.5 . . ?
C23 N5 H5A 109.5 . . ?
C23 N5 H5B 109.5 . . ?
N1 C9 H9 117.4 . . ?
N1 C9 C8 125.3(2) . . ?
C8 C9 H9 117.4 . . ?
C12 N2 Co1 126.25(16) . . ?
C12 N2 C11 121.8(2) . . ?
C11 N2 Co1 111.98(15) . . ?
O1 C1 C8 126.1(2) . . ?
O1 C1 C2 117.5(2) . . ?
C8 C1 C2 116.4(2) . . ?
C20 C13 C12 118.7(2) . . ?
C14 C13 C20 119.9(2) . . ?
C14 C13 C12 121.0(2) . . ?
C25 C24 H24 120.1 . . ?
C25 C24 C23 119.7(2) . . ?
C23 C24 H24 120.1 . . ?
C1 C8 C9 121.7(2) . . ?
C1 C8 C7 120.9(2) . . ?
C7 C8 C9 117.3(2) . . ?
C13 C20 H20 119.2 . . ?
C18 C20 C13 121.5(2) . . ?
C18 C20 H20 119.2 . . ?
N3 C25 C24 123.2(2) . . ?
N3 C25 H25 118.4 . . ?
C24 C25 H25 118.4 . . ?
C27 C28 C29 116.3(2) . . ?
N6 C28 C27 121.8(2) . . ?
N6 C28 C29 121.9(2) . . ?
C21 C22 H22 119.9 . . ?
C21 C22 C23 120.2(2) . . ?
C23 C22 H22 119.9 . . ?
N3 C21 C22 122.9(2) . . ?
N3 C21 H21 118.5 . . ?
C22 C21 H21 118.5 . . ?
N4 C26 H26 118.2 . . ?
N4 C26 C27 123.5(2) . . ?
C27 C26 H26 118.2 . . ?
C28 C27 H27 120.0 . . ?
C26 C27 C28 120.0(2) . . ?
C26 C27 H27 120.0 . . ?
C28 N6 H6A 109.8 . . ?
C28 N6 H6B 109.7 . . ?
H6A N6 H6B 109.2 . . ?
O4 C15 C17 124.8(2) . . ?
O4 C15 C14 113.8(2) . . ?
C17 C15 C14 121.4(2) . . ?
C15 C17 H17 119.5 . . ?
C15 C17 C18 121.0(2) . . ?
C18 C17 H17 119.5 . . ?
N5 C23 C24 120.9(2) . . ?
N5 C23 C22 122.4(2) . . ?
C22 C23 C24 116.7(2) . . ?
C8 C7 H7 119.4 . . ?
C5 C7 C8 121.1(2) . . ?
C5 C7 H7 119.4 . . ?
C28 C29 H29 120.0 . . ?
C30 C29 C28 120.1(2) . . ?
C30 C29 H29 120.0 . . ?
N4 C30 C29 123.4(2) . . ?
N4 C30 H30 118.3 . . ?
C29 C30 H30 118.3 . . ?
N1 C10 H10A 110.3 . . ?
N1 C10 H10B 110.3 . . ?
N1 C10 C11 107.14(19) . . ?
H10A C10 H10B 108.5 . . ?
C11 C10 H10A 110.3 . . ?
C11 C10 H10B 110.3 . . ?
N2 C12 C13 123.8(2) . . ?
N2 C12 H12 118.1 . . ?
C13 C12 H12 118.1 . . ?
C7 C5 C6 122.1(3) . . ?
C7 C5 C4 118.1(2) . . ?
C4 C5 C6 119.9(2) . . ?
O3 C2 C1 113.9(2) . . ?
O3 C2 C4 124.8(2) . . ?
C4 C2 C1 121.4(2) . . ?
O2 C14 C13 125.8(2) . . ?
O2 C14 C15 116.9(2) . . ?
C13 C14 C15 117.2(2) . . ?
N2 C11 C10 107.08(18) . . ?
N2 C11 H11A 110.3 . . ?
N2 C11 H11B 110.3 . . ?
C10 C11 H11A 110.3 . . ?
C10 C11 H11B 110.3 . . ?
H11A C11 H11B 108.6 . . ?
C20 C18 C17 118.5(2) . . ?
C20 C18 C19 122.0(3) . . ?
C17 C18 C19 119.5(2) . . ?
O4 C16 H16A 109.5 . . ?
O4 C16 H16B 109.5 . . ?
O4 C16 H16C 109.5 . . ?
H16A C16 H16B 109.5 . . ?
H16A C16 H16C 109.5 . . ?
H16B C16 H16C 109.5 . . ?
C5 C6 H6C 109.5 . . ?
C5 C6 H6D 109.5 . . ?
C5 C6 H6E 109.5 . . ?
H6C C6 H6D 109.5 . . ?
H6C C6 H6E 109.5 . . ?
H6D C6 H6E 109.5 . . ?
C5 C4 H4 119.0 . . ?
C2 C4 C5 121.9(2) . . ?
C2 C4 H4 119.0 . . ?
C18 C19 H19A 109.5 . . ?
C18 C19 H19B 109.5 . . ?
C18 C19 H19C 109.5 . . ?
H19A C19 H19B 109.5 . . ?
H19A C19 H19C 109.5 . . ?
H19B C19 H19C 109.5 . . ?
O3 C3 H3A 109.5 . . ?
O3 C3 H3B 109.5 . . ?
O3 C3 H3C 109.5 . . ?
H3A C3 H3B 109.5 . . ?
H3A C3 H3C 109.5 . . ?
H3B C3 H3C 109.5 . . ?
H6F O6 H6G 104.5 . . ?

loop_
_geom_bond_atom_site_label_1
_geom_bond_atom_site_label_2
_geom_bond_distance
_geom_bond_site_symmetry_2
_geom_bond_publ_flag
Co1 O2 1.8958(16) . ?
Co1 O1 1.9026(17) . ?
Co1 N4 1.9699(19) . ?
Co1 N3 1.9543(19) . ?
Co1 N1 1.900(2) . ?
Co1 N2 1.8857(19) . ?
Cl1 O8 1.423(2) . ?
Cl1 O9 1.445(2) . ?
Cl1 O7 1.429(2) . ?
Cl1 O10 1.430(2) . ?
O2 C14 1.311(3) . ?
O1 C1 1.312(3) . ?
O3 C2 1.372(3) . ?
O3 C3 1.425(3) . ?
O4 C15 1.369(3) . ?
O4 C16 1.427(3) . ?
N4 C26 1.351(3) . ?
N4 C30 1.351(3) . ?
N3 C25 1.353(3) . ?
N3 C21 1.354(3) . ?
N1 C9 1.290(3) . ?
N1 C10 1.476(3) . ?
N5 H5A 0.8801 . ?
N5 H5B 0.8801 . ?
N5 C23 1.362(3) . ?
C9 H9 0.9500 . ?
C9 C8 1.438(3) . ?
N2 C12 1.290(3) . ?
N2 C11 1.467(3) . ?
C1 C8 1.414(3) . ?
C1 C2 1.429(3) . ?
C13 C20 1.422(3) . ?
C13 C12 1.429(3) . ?
C13 C14 1.418(3) . ?
C24 H24 0.9500 . ?
C24 C25 1.374(3) . ?
C24 C23 1.405(3) . ?
C8 C7 1.423(3) . ?
C20 H20 0.9500 . ?
C20 C18 1.372(4) . ?
C25 H25 0.9500 . ?
C28 C27 1.402(3) . ?
C28 N6 1.357(3) . ?
C28 C29 1.405(3) . ?
C22 H22 0.9500 . ?
C22 C21 1.370(3) . ?
C22 C23 1.403(3) . ?
C21 H21 0.9500 . ?
C26 H26 0.9500 . ?
C26 C27 1.370(3) . ?
C27 H27 0.9500 . ?
N6 H6A 0.8829 . ?
N6 H6B 0.8826 . ?
C15 C17 1.379(3) . ?
C15 C14 1.419(3) . ?
C17 H17 0.9500 . ?
C17 C18 1.413(4) . ?
C7 H7 0.9500 . ?
C7 C5 1.377(4) . ?
C29 H29 0.9500 . ?
C29 C30 1.371(3) . ?
C30 H30 0.9500 . ?
C10 H10A 0.9900 . ?
C10 H10B 0.9900 . ?
C10 C11 1.518(3) . ?
C12 H12 0.9500 . ?
C5 C6 1.509(3) . ?
C5 C4 1.407(4) . ?
C2 C4 1.374(3) . ?
C11 H11A 0.9900 . ?
C11 H11B 0.9900 . ?
C18 C19 1.512(3) . ?
C16 H16A 0.9800 . ?
C16 H16B 0.9800 . ?
C16 H16C 0.9800 . ?
C6 H6C 0.9800 . ?
C6 H6D 0.9800 . ?
C6 H6E 0.9800 . ?
C4 H4 0.9500 . ?
C19 H19A 0.9800 . ?
C19 H19B 0.9800 . ?
C19 H19C 0.9800 . ?
C3 H3A 0.9800 . ?
C3 H3B 0.9800 . ?
C3 H3C 0.9800 . ?
O6 H6F 0.8701 . ?
O6 H6G 0.8698 . ?
O5 O5 1.42(3) 3_666 ?

loop_
_geom_hbond_atom_site_label_D
_geom_hbond_atom_site_label_H
_geom_hbond_atom_site_label_A
_geom_hbond_distance_DH
_geom_hbond_distance_HA
_geom_hbond_distance_DA
_geom_hbond_angle_DHA
_geom_hbond_site_symmetry_A
N5 H5A O2 0.88 2.21 2.928(3) 138.6 3_766
N5 H5A O4 0.88 2.24 3.023(3) 147.8 3_766
N5 H5B O5 0.88 2.15 2.996(16) 160.7 1_655
N5 H5B O5 0.88 2.28 3.098(17) 154.9 3_766
N6 H6B O9 0.88 2.11 2.939(3) 157.2 4_475
O6 H6F O10 0.87 2.02 2.744(12) 139.9 4_575
O6 H6G O9 0.87 2.01 2.865(11) 168.2 2_745

loop_
_geom_torsion_atom_site_label_1
_geom_torsion_atom_site_label_2
_geom_torsion_atom_site_label_3
_geom_torsion_atom_site_label_4
_geom_torsion
_geom_torsion_site_symmetry_1
_geom_torsion_site_symmetry_2
_geom_torsion_site_symmetry_3
_geom_torsion_site_symmetry_4
_geom_torsion_publ_flag
Co1 O2 C14 C13 -13.8(3) . . . . ?
Co1 O2 C14 C15 169.71(15) . . . . ?
Co1 O1 C1 C8 4.7(3) . . . . ?
Co1 O1 C1 C2 -177.25(14) . . . . ?
Co1 N4 C26 C27 -173.26(18) . . . . ?
Co1 N4 C30 C29 173.05(18) . . . . ?
Co1 N3 C25 C24 176.40(18) . . . . ?
Co1 N3 C21 C22 -175.89(17) . . . . ?
Co1 N1 C9 C8 -1.3(3) . . . . ?
Co1 N1 C10 C11 18.7(2) . . . . ?
Co1 N2 C12 C13 9.2(3) . . . . ?
Co1 N2 C11 C10 40.6(2) . . . . ?
O2 Co1 N2 C12 -24.2(2) . . . . ?
O2 Co1 N2 C11 155.08(14) . . . . ?
O1 Co1 O2 C14 -154.96(17) . . . . ?
O1 Co1 N1 C9 7.5(2) . . . . ?
O1 Co1 N1 C10 -176.57(15) . . . . ?
O1 C1 C8 C9 4.5(3) . . . . ?
O1 C1 C8 C7 -177.9(2) . . . . ?
O1 C1 C2 O3 -3.8(3) . . . . ?
O1 C1 C2 C4 176.6(2) . . . . ?
O3 C2 C4 C5 -177.7(2) . . . . ?
O4 C15 C17 C18 178.4(2) . . . . ?
O4 C15 C14 O2 3.2(3) . . . . ?
O4 C15 C14 C13 -173.53(19) . . . . ?
N4 Co1 O2 C14 -66.03(17) . . . . ?
N4 Co1 N1 C9 -81.5(2) . . . . ?
N4 Co1 N1 C10 94.36(16) . . . . ?
N4 Co1 N2 C12 63.4(2) . . . . ?
N4 Co1 N2 C11 -117.34(15) . . . . ?
N4 C26 C27 C28 1.1(4) . . . . ?
N3 Co1 O2 C14 116.04(17) . . . . ?
N3 Co1 N1 C9 96.6(2) . . . . ?
N3 Co1 N1 C10 -87.45(16) . . . . ?
N3 Co1 N2 C12 -111.5(2) . . . . ?
N3 Co1 N2 C11 67.76(15) . . . . ?
N1 Co1 N2 C12 155.9(2) . . . . ?
N1 Co1 N2 C11 -24.81(15) . . . . ?
N1 C9 C8 C1 -6.4(3) . . . . ?
N1 C9 C8 C7 175.9(2) . . . . ?
N1 C10 C11 N2 -36.5(2) . . . . ?
C9 N1 C10 C11 -165.0(2) . . . . ?
C9 C8 C7 C5 178.0(2) . . . . ?
N2 Co1 O2 C14 25.85(17) . . . . ?
N2 Co1 N1 C9 -173.3(2) . . . . ?
N2 Co1 N1 C10 2.62(15) . . . . ?
C1 C8 C7 C5 0.3(3) . . . . ?
C1 C2 C4 C5 1.9(4) . . . . ?
C13 C20 C18 C17 4.0(4) . . . . ?
C13 C20 C18 C19 -175.4(2) . . . . ?
C8 C1 C2 O3 174.46(19) . . . . ?
C8 C1 C2 C4 -5.2(3) . . . . ?
C8 C7 C5 C6 176.8(2) . . . . ?
C8 C7 C5 C4 -3.7(3) . . . . ?
C20 C13 C12 N2 -174.4(2) . . . . ?
C20 C13 C14 O2 177.2(2) . . . . ?
C20 C13 C14 C15 -6.4(3) . . . . ?
C25 N3 C21 C22 -1.9(3) . . . . ?
C25 C24 C23 N5 178.4(2) . . . . ?
C25 C24 C23 C22 -0.4(3) . . . . ?
C28 C29 C30 N4 0.0(4) . . . . ?
C21 N3 C25 C24 2.3(3) . . . . ?
C21 C22 C23 N5 -178.0(2) . . . . ?
C21 C22 C23 C24 0.8(3) . . . . ?
C26 N4 C30 C29 -1.5(3) . . . . ?
C27 C28 C29 C30 1.9(3) . . . . ?
N6 C28 C27 C26 176.8(2) . . . . ?
N6 C28 C29 C30 -177.4(2) . . . . ?
C15 C17 C18 C20 -3.4(4) . . . . ?
C15 C17 C18 C19 175.9(2) . . . . ?
C17 C15 C14 O2 -176.3(2) . . . . ?
C17 C15 C14 C13 7.0(3) . . . . ?
C23 C24 C25 N3 -1.1(4) . . . . ?
C23 C22 C21 N3 0.4(4) . . . . ?
C7 C5 C4 C2 2.6(4) . . . . ?
C29 C28 C27 C26 -2.5(3) . . . . ?
C30 N4 C26 C27 0.9(3) . . . . ?
C10 N1 C9 C8 -177.1(2) . . . . ?
C12 N2 C11 C10 -140.1(2) . . . . ?
C12 C13 C20 C18 -172.1(2) . . . . ?
C12 C13 C14 O2 -9.9(3) . . . . ?
C12 C13 C14 C15 166.6(2) . . . . ?
C2 C1 C8 C9 -173.6(2) . . . . ?
C2 C1 C8 C7 4.1(3) . . . . ?
C14 C13 C20 C18 1.0(4) . . . . ?
C14 C13 C12 N2 12.6(3) . . . . ?
C14 C15 C17 C18 -2.2(4) . . . . ?
C11 N2 C12 C13 -170.0(2) . . . . ?
C16 O4 C15 C17 -14.2(3) . . . . ?
C16 O4 C15 C14 166.3(2) . . . . ?
C6 C5 C4 C2 -177.8(2) . . . . ?
C3 O3 C2 C1 -167.0(2) . . . . ?
C3 O3 C2 C4 12.6(3) . . . . ?
